data_2231408
loop_
_publ_author_name
'Thirugnanasundar, A.'
'Suresh, J.'
'Ramu, A.'
'RajaGopal, G.'

_publ_section_title
;
 <i>N</i>'-[(<i>E</i>)-2-Hydroxy-3,5-diiodobenzylidene]pyridine-3-carbohydrazide
;
_journal_coeditor_code BT5587
_journal_issue 9
_journal_name_full 'Acta Crystallographica Section E'
_journal_page_first o2303
_journal_paper_doi 10.1107/S160053681103176X
_journal_volume 67
_journal_year 2011
_chemical_formula_iupac 'C13 H9 I2 N3 O2'
_chemical_formula_moiety 'C13 H9 I2 N3 O2'
_chemical_formula_sum 'C13 H9 I2 N3 O2'
_chemical_formula_weight 493.03
_chemical_name_systematic
;
<i>N</i>'-[(<i>E</i>)-2-Hydroxy-3,5-diiodobenzylidene]pyridine-3-carbohydrazide
;
_space_group_IT_number 14
_symmetry_cell_setting monoclinic
_symmetry_space_group_name_Hall '-P 2ybc'
_symmetry_space_group_name_H-M 'P 1 21/c 1'
_atom_sites_solution_hydrogens geom
_atom_sites_solution_primary direct
_atom_sites_solution_secondary difmap
_audit_creation_method SHELXL-97
_cell_angle_alpha 90.000
_cell_angle_beta 90.451(4)
_cell_angle_gamma 90.000
_cell_formula_units_Z 4
_cell_length_a 17.4800(5)
_cell_length_b 8.5710(4)
_cell_length_c 9.8650(3)
_cell_measurement_reflns_used 4867
_cell_measurement_temperature 293(2)
_cell_measurement_theta_max 31.6
_cell_measurement_theta_min 1.2
_cell_volume 1477.94(9)
_computing_cell_refinement 'SAINT (Bruker, 2004)'
_computing_data_collection 'APEX2 (Bruker, 2004)'
_computing_data_reduction 'SAINT (Bruker, 2004)'
_computing_molecular_graphics 'ORTEP-3 (Farrugia, 1997)'
_computing_publication_material 'SHELXL97 (Sheldrick, 2008) and PLATON (Spek, 2009)'
_computing_structure_refinement 'SHELXL97 (Sheldrick, 2008)'
_computing_structure_solution 'SHELXS97 (Sheldrick, 2008)'
_diffrn_ambient_temperature 293(2)
_diffrn_measured_fraction_theta_full 0.981
_diffrn_measured_fraction_theta_max 0.981
_diffrn_measurement_device_type 'Bruker APEXII CCD area-detector'
_diffrn_measurement_method '\w and \f'
_diffrn_radiation_monochromator graphite
_diffrn_radiation_source 'fine-focus sealed tube'
_diffrn_radiation_type MoK\a
_diffrn_radiation_wavelength 0.71073
_diffrn_reflns_av_R_equivalents 0.0235
_diffrn_reflns_av_sigmaI/netI 0.0208
_diffrn_reflns_limit_h_max 25
_diffrn_reflns_limit_h_min -25
_diffrn_reflns_limit_k_max 12
_diffrn_reflns_limit_k_min -12
_diffrn_reflns_limit_l_max 12
_diffrn_reflns_limit_l_min -14
_diffrn_reflns_number 19735
_diffrn_reflns_theta_full 31.58
_diffrn_reflns_theta_max 31.58
_diffrn_reflns_theta_min 2.33
_exptl_absorpt_coefficient_mu 4.260
_exptl_absorpt_correction_T_max 0.445
_exptl_absorpt_correction_T_min 0.359
_exptl_absorpt_correction_type multi-scan
_exptl_absorpt_process_details '(SADABS; Sheldrick, 2003)'
_exptl_crystal_colour white
_exptl_crystal_density_diffrn 2.216
_exptl_crystal_density_method 'not measured'
_exptl_crystal_description Block
_exptl_crystal_F_000 920
_exptl_crystal_size_max 0.25
_exptl_crystal_size_mid 0.22
_exptl_crystal_size_min 0.19
_refine_diff_density_max 1.678
_refine_diff_density_min -1.167
_refine_ls_extinction_coef 0.0015(2)
_refine_ls_extinction_expression Fc^*^=kFc[1+0.001xFc^2^\l^3^/sin(2\q)]^-1/4^
_refine_ls_extinction_method 'SHELXL97 (Sheldrick, 2008)'
_refine_ls_goodness_of_fit_ref 0.987
_refine_ls_hydrogen_treatment constr
_refine_ls_matrix_type full
_refine_ls_number_parameters 183
_refine_ls_number_reflns 4866
_refine_ls_number_restraints 0
_refine_ls_restrained_S_all 0.987
_refine_ls_R_factor_all 0.0503
_refine_ls_R_factor_gt 0.0340
_refine_ls_shift/su_max 0.001
_refine_ls_shift/su_mean 0.000
_refine_ls_structure_factor_coef Fsqd
_refine_ls_weighting_details 'calc w=1/[\s^2^(Fo^2^)+(0.0525P)^2^+1.9568P] where P=(Fo^2^+2Fc^2^)/3'
_refine_ls_weighting_scheme calc
_refine_ls_wR_factor_gt 0.0942
_refine_ls_wR_factor_ref 0.1056
_reflns_number_gt 3640
_reflns_number_total 4866
_reflns_threshold_expression I>2\s(I)
_cod_data_source_file bt5587.cif
_cod_data_source_block I
_cod_original_sg_symbol_H-M 'P 21/c'
_cod_database_code 2231408
_cod_database_fobs_code 2231408

loop_
_symmetry_equiv_pos_as_xyz
'x, y, z'
'-x, y+1/2, -z+1/2'
'-x, -y, -z'
'x, -y-1/2, z-1/2'

loop_
_atom_site_type_symbol
_atom_site_label
_atom_site_fract_x
_atom_site_fract_y
_atom_site_fract_z
_atom_site_U_iso_or_equiv
_atom_site_adp_type
_atom_site_calc_flag
_atom_site_refinement_flags
_atom_site_occupancy
_atom_site_symmetry_multiplicity
C C1 0.28906(18) 0.3439(4) 0.7602(3) 0.0383(7) Uani d . 1 1
H H1 0.2713 0.2819 0.6892 0.046 Uiso calc R 1 1
C C2 0.36332(17) 0.3990(4) 0.7591(3) 0.0364(6) Uani d . 1 1
C C3 0.39014(17) 0.4933(4) 0.8622(3) 0.0367(6) Uani d . 1 1
H H3 0.4397 0.5328 0.8598 0.044 Uiso calc R 1 1
C C4 0.34258(17) 0.5285(4) 0.9691(3) 0.0371(6) Uani d . 1 1
C C5 0.26788(16) 0.4720(4) 0.9750(3) 0.0347(6) Uani d . 1 1
C C6 0.24076(16) 0.3806(4) 0.8670(3) 0.0343(6) Uani d . 1 1
C C7 0.16298(17) 0.3211(4) 0.8627(3) 0.0381(7) Uani d . 1 1
H H7 0.1459 0.2645 0.7880 0.046 Uiso calc R 1 1
C C8 0.00141(15) 0.2795(4) 1.0619(3) 0.0347(6) Uani d . 1 1
C C9 -0.07420(15) 0.2011(4) 1.0435(3) 0.0338(6) Uani d . 1 1
C C10 -0.13285(18) 0.2377(5) 1.1314(4) 0.0491(9) Uani d . 1 1
H H10 -0.1259 0.3125 1.1987 0.059 Uiso calc R 1 1
C C11 -0.2021(2) 0.1607(5) 1.1169(4) 0.0559(10) Uani d . 1 1
H H11 -0.2425 0.1819 1.1748 0.067 Uiso calc R 1 1
C C12 -0.2097(2) 0.0528(5) 1.0153(4) 0.0548(9) Uani d . 1 1
H H12 -0.2569 0.0043 1.0046 0.066 Uiso calc R 1 1
C C13 -0.08758(17) 0.0874(4) 0.9470(3) 0.0419(7) Uani d . 1 1
H H13 -0.0477 0.0612 0.8894 0.050 Uiso calc R 1 1
N N1 0.11794(15) 0.3469(3) 0.9622(3) 0.0394(6) Uani d . 1 1
N N2 0.04524(14) 0.2851(4) 0.9506(3) 0.0385(6) Uani d . 1 1
H H2 0.0284 0.2511 0.8740 0.046 Uiso calc R 1 1
N N3 -0.15404(18) 0.0128(4) 0.9311(4) 0.0546(8) Uani d . 1 1
O O1 0.22488(13) 0.5069(3) 1.0828(2) 0.0458(6) Uani d . 1 1
H H1A 0.1816 0.4722 1.0714 0.069 Uiso calc R 1 1
O O2 0.02167(13) 0.3328(3) 1.1712(2) 0.0481(6) Uani d . 1 1
I I1 0.434960(14) 0.34479(3) 0.59728(3) 0.05286(10) Uani d . 1 1
I I2 0.385470(15) 0.66245(4) 1.12850(3) 0.06771(12) Uani d . 1 1

loop_
_atom_site_aniso_label
_atom_site_aniso_U_11
_atom_site_aniso_U_22
_atom_site_aniso_U_33
_atom_site_aniso_U_12
_atom_site_aniso_U_13
_atom_site_aniso_U_23
C1 0.0354(14) 0.0453(18) 0.0344(15) -0.0064(12) 0.0072(11) -0.0015(12)
C2 0.0329(13) 0.0427(17) 0.0336(14) -0.0020(12) 0.0085(11) 0.0027(12)
C3 0.0273(12) 0.0402(17) 0.0425(16) -0.0042(11) 0.0051(11) 0.0005(13)
C4 0.0312(13) 0.0416(17) 0.0384(15) -0.0028(11) 0.0036(11) -0.0044(12)
C5 0.0301(12) 0.0424(17) 0.0318(14) -0.0012(11) 0.0050(10) 0.0014(12)
C6 0.0268(12) 0.0439(17) 0.0324(14) -0.0055(11) 0.0042(10) 0.0026(12)
C7 0.0304(13) 0.0504(19) 0.0336(14) -0.0077(12) 0.0035(11) -0.0011(13)
C8 0.0278(12) 0.0457(17) 0.0306(13) -0.0019(11) 0.0026(10) 0.0022(12)
C9 0.0260(12) 0.0463(16) 0.0291(13) -0.0010(11) 0.0023(10) 0.0072(12)
C10 0.0318(14) 0.075(3) 0.0405(17) -0.0020(15) 0.0078(12) -0.0049(17)
C11 0.0305(15) 0.083(3) 0.054(2) -0.0024(16) 0.0129(14) 0.0105(19)
C12 0.0334(16) 0.065(2) 0.066(2) -0.0117(15) 0.0036(15) 0.010(2)
C13 0.0314(14) 0.053(2) 0.0412(17) -0.0026(13) 0.0049(12) 0.0016(14)
N1 0.0289(11) 0.0539(17) 0.0354(13) -0.0087(10) 0.0033(10) 0.0044(11)
N2 0.0276(11) 0.0598(17) 0.0280(11) -0.0081(11) 0.0039(9) 0.0021(11)
N3 0.0393(15) 0.060(2) 0.065(2) -0.0134(13) 0.0004(14) -0.0036(16)
O1 0.0350(11) 0.0663(17) 0.0363(12) -0.0061(10) 0.0104(9) -0.0084(11)
O2 0.0360(11) 0.0756(19) 0.0326(12) -0.0084(11) 0.0010(9) -0.0064(11)
I1 0.04408(14) 0.06674(19) 0.04806(15) -0.00641(10) 0.01933(10) -0.00998(11)
I2 0.04370(14) 0.0942(3) 0.06543(19) -0.02088(13) 0.00969(12) -0.03975(15)

loop_
_atom_type_symbol
_atom_type_description
_atom_type_scat_dispersion_real
_atom_type_scat_dispersion_imag
_atom_type_scat_source
C C 0.0033 0.0016 'International Tables Vol C Tables 4.2.6.8 and 6.1.1.4'
H H 0.0000 0.0000 'International Tables Vol C Tables 4.2.6.8 and 6.1.1.4'
N N 0.0061 0.0033 'International Tables Vol C Tables 4.2.6.8 and 6.1.1.4'
O O 0.0106 0.0060 'International Tables Vol C Tables 4.2.6.8 and 6.1.1.4'
I I -0.4742 1.8119 'International Tables Vol C Tables 4.2.6.8 and 6.1.1.4'

loop_
_geom_angle_atom_site_label_1
_geom_angle_atom_site_label_2
_geom_angle_atom_site_label_3
_geom_angle
C2 C1 C6 120.3(3)
C2 C1 H1 119.9
C6 C1 H1 119.9
C1 C2 C3 120.6(3)
C1 C2 I1 119.9(2)
C3 C2 I1 119.5(2)
C4 C3 C2 119.2(3)
C4 C3 H3 120.4
C2 C3 H3 120.4
C3 C4 C5 121.7(3)
C3 C4 I2 118.8(2)
C5 C4 I2 119.5(2)
O1 C5 C4 119.1(3)
O1 C5 C6 122.6(3)
C4 C5 C6 118.3(3)
C1 C6 C5 119.9(3)
C1 C6 C7 118.2(3)
C5 C6 C7 121.9(3)
N1 C7 C6 119.8(3)
N1 C7 H7 120.1
C6 C7 H7 120.1
O2 C8 N2 123.0(3)
O2 C8 C9 121.8(3)
N2 C8 C9 115.3(3)
C13 C9 C10 118.0(3)
C13 C9 C8 123.1(3)
C10 C9 C8 118.8(3)
C11 C10 C9 118.6(4)
C11 C10 H10 120.7
C9 C10 H10 120.7
C12 C11 C10 118.5(3)
C12 C11 H11 120.7
C10 C11 H11 120.7
N3 C12 C11 124.3(3)
N3 C12 H12 117.8
C11 C12 H12 117.8
N3 C13 C9 124.2(3)
N3 C13 H13 117.9
C9 C13 H13 117.9
C7 N1 N2 116.2(3)
C8 N2 N1 118.5(3)
C8 N2 H2 120.8
N1 N2 H2 120.8
C12 N3 C13 116.4(3)
C5 O1 H1A 109.5

loop_
_geom_bond_atom_site_label_1
_geom_bond_atom_site_label_2
_geom_bond_distance
C1 C2 1.382(4)
C1 C6 1.391(4)
C1 H1 0.9300
C2 C3 1.378(4)
C2 I1 2.089(3)
C3 C4 1.381(4)
C3 H3 0.9300
C4 C5 1.394(4)
C4 I2 2.082(3)
C5 O1 1.341(4)
C5 C6 1.402(4)
C6 C7 1.452(4)
C7 N1 1.282(4)
C7 H7 0.9300
C8 O2 1.221(4)
C8 N2 1.344(4)
C8 C9 1.492(4)
C9 C13 1.381(5)
C9 C10 1.384(4)
C10 C11 1.385(5)
C10 H10 0.9300
C11 C12 1.369(6)
C11 H11 0.9300
C12 N3 1.329(5)
C12 H12 0.9300
C13 N3 1.334(4)
C13 H13 0.9300
N1 N2 1.381(3)
N2 H2 0.8600
O1 H1A 0.8200

loop_
_geom_hbond_atom_site_label_D
_geom_hbond_atom_site_label_H
_geom_hbond_atom_site_label_A
_geom_hbond_site_symmetry_A
_geom_hbond_distance_DH
_geom_hbond_distance_HA
_geom_hbond_distance_DA
_geom_hbond_angle_DHA
O1 H1A N1 . 0.82 1.88 2.599(4) 146
N2 H2 O2 4_565 0.86 2.13 2.962(4) 163.1
C7 H7 O2 4_565 0.93 2.59 3.367(4) 141.7

loop_
_geom_torsion_atom_site_label_1
_geom_torsion_atom_site_label_2
_geom_torsion_atom_site_label_3
_geom_torsion_atom_site_label_4
_geom_torsion
C6 C1 C2 C3 -1.2(5)
C6 C1 C2 I1 -179.4(2)
C1 C2 C3 C4 1.9(5)
I1 C2 C3 C4 -179.8(2)
C2 C3 C4 C5 -0.5(5)
C2 C3 C4 I2 177.2(2)
C3 C4 C5 O1 178.5(3)
I2 C4 C5 O1 0.8(4)
C3 C4 C5 C6 -1.6(5)
I2 C4 C5 C6 -179.3(2)
C2 C1 C6 C5 -1.0(5)
C2 C1 C6 C7 179.4(3)
O1 C5 C6 C1 -177.7(3)
C4 C5 C6 C1 2.3(5)
O1 C5 C6 C7 1.9(5)
C4 C5 C6 C7 -178.0(3)
C1 C6 C7 N1 177.0(3)
C5 C6 C7 N1 -2.7(5)
O2 C8 C9 C13 -152.5(3)
N2 C8 C9 C13 26.8(5)
O2 C8 C9 C10 24.1(5)
N2 C8 C9 C10 -156.6(3)
C13 C9 C10 C11 -1.0(5)
C8 C9 C10 C11 -177.8(3)
C9 C10 C11 C12 -0.6(6)
C10 C11 C12 N3 2.1(7)
C10 C9 C13 N3 1.5(5)
C8 C9 C13 N3 178.1(3)
C6 C7 N1 N2 -179.4(3)
O2 C8 N2 N1 3.4(5)
C9 C8 N2 N1 -175.9(3)
C7 N1 N2 C8 166.1(3)
C11 C12 N3 C13 -1.7(6)
C9 C13 N3 C12 -0.2(6)

loop_
_cod_related_entry_id
_cod_related_entry_database
_cod_related_entry_code
1 ChemSpider 12271549
